data_7202881
loop_
_publ_author_name
'Zhang, Jian-Ying'
'Liu, Cai-Ming'
'Zhang, De-Qing'
'Gao, Song'
'Zhu, Dao-Ben'

_publ_section_title
;
 Magnetic properties tuned by oxamido bridging ligand derivatives in
 two new hybrid organic inorganic nitronyl nitroxide copper(ii)
 complexes
;
_journal_issue 9
_journal_name_full CrystEngComm
_journal_page_first 799
_journal_paper_doi 10.1039/b704127f
_journal_volume 9
_journal_year 2007
_chemical_formula_sum 'C44 H56 Cl2 Cu2 N10 O15'
_chemical_formula_weight 1162.97
_chemical_name_systematic
;
?
;
_space_group_IT_number 2
_symmetry_cell_setting triclinic
_symmetry_space_group_name_Hall '-P 1'
_symmetry_space_group_name_H-M 'P -1'
_atom_sites_solution_hydrogens geom
_atom_sites_solution_primary direct
_atom_sites_solution_secondary difmap
_audit_creation_method SHELXL-97
_cell_angle_alpha 84.98(3)
_cell_angle_beta 84.63(3)
_cell_angle_gamma 70.99(3)
_cell_formula_units_Z 2
_cell_length_a 9.2018(18)
_cell_length_b 12.148(2)
_cell_length_c 24.678(5)
_cell_measurement_temperature 293(2)
_cell_volume 2591.9(10)
_computing_cell_refinement SMART
_computing_data_collection 'SMART (Bruker, 2000)'
_computing_data_reduction 'SAINT (Bruker, 2000)'
_computing_molecular_graphics 'SHELXTL (Siemens, 1994)'
_computing_publication_material 'SHELXTL (Siemens, 1994)'
_computing_structure_refinement 'SHELXL-97 (Sheldrick, 1997)'
_computing_structure_solution 'SHELXS-97 (Sheldrick, 1990)'
_diffrn_ambient_temperature 293(2)
_diffrn_detector_area_resol_mean '15x15 microns'
_diffrn_measured_fraction_theta_full 0.987
_diffrn_measured_fraction_theta_max 0.987
_diffrn_measurement_device_type 'CCD area dtetector'
_diffrn_measurement_method 'phi and omega scans'
_diffrn_radiation_monochromator graphite
_diffrn_radiation_source 'fine-focus sealed tube'
_diffrn_radiation_type MoK\a
_diffrn_radiation_wavelength 0.71073
_diffrn_reflns_av_R_equivalents 0.0391
_diffrn_reflns_av_sigmaI/netI 0.0776
_diffrn_reflns_limit_h_max 10
_diffrn_reflns_limit_h_min -8
_diffrn_reflns_limit_k_max 14
_diffrn_reflns_limit_k_min -14
_diffrn_reflns_limit_l_max 29
_diffrn_reflns_limit_l_min -29
_diffrn_reflns_number 14245
_diffrn_reflns_theta_full 25.00
_diffrn_reflns_theta_max 25.00
_diffrn_reflns_theta_min 2.01
_exptl_absorpt_coefficient_mu 0.998
_exptl_absorpt_correction_T_max 1.000000
_exptl_absorpt_correction_T_min 0.766060
_exptl_absorpt_correction_type 'empirical(SADABS, Sheldrick 1996)'
_exptl_crystal_colour Dark-blue
_exptl_crystal_density_diffrn 1.490
_exptl_crystal_density_method 'not measured'
_exptl_crystal_description Block
_exptl_crystal_F_000 1204
_exptl_crystal_size_max 0.3
_exptl_crystal_size_mid 0.2
_exptl_crystal_size_min 0.2
_refine_diff_density_max 1.037
_refine_diff_density_min -0.647
_refine_diff_density_rms 0.105
_refine_ls_extinction_method none
_refine_ls_goodness_of_fit_ref 0.942
_refine_ls_hydrogen_treatment constr
_refine_ls_matrix_type full
_refine_ls_number_parameters 676
_refine_ls_number_reflns 8994
_refine_ls_number_restraints 0
_refine_ls_restrained_S_all 0.942
_refine_ls_R_factor_all 0.0920
_refine_ls_R_factor_gt 0.0607
_refine_ls_shift/su_max 0.001
_refine_ls_shift/su_mean 0.000
_refine_ls_structure_factor_coef Fsqd
_refine_ls_weighting_details 'calc w=1/[\s^2^(Fo^2^)+(0.1021P)^2^+0.0000P] where P=(Fo^2^+2Fc^2^)/3'
_refine_ls_weighting_scheme calc
_refine_ls_wR_factor_gt 0.1502
_refine_ls_wR_factor_ref 0.1633
_reflns_number_gt 6139
_reflns_number_total 8994
_reflns_threshold_expression >2sigma(I)
_cod_data_source_file b704127f.txt
_cod_data_source_block 2
_cod_depositor_comments
;
The following automatic conversions were performed:
'_symmetry_cell_setting' value 'Triclinic' changed to 'triclinic'
according to '/home/saulius/struct/CIF-dictionaries/cif_core.dic'
dictionary named 'cif_core.dic' version 2.4.1 from
2010-06-29.

'_refine_ls_hydrogen_treatment' value 'CONSTR' changed to
'constr' according to '/home/saulius/struct/CIF-dictionaries/cif_core.dic'
dictionary named 'cif_core.dic' version 2.4.1 from 2010-06-29.

Automatic conversion script
Id: cif_fix_enum 1527 2010-12-29 10:47:43Z saulius 
;
_cod_original_cell_volume 2592.1(9)
_cod_original_sg_symbol_H-M P-1
_cod_database_code 7202881

loop_
_symmetry_equiv_pos_as_xyz
'x, y, z'
'-x, -y, -z'

loop_
_atom_site_label
_atom_site_type_symbol
_atom_site_fract_x
_atom_site_fract_y
_atom_site_fract_z
_atom_site_U_iso_or_equiv
_atom_site_adp_type
_atom_site_occupancy
_atom_site_symmetry_multiplicity
_atom_site_calc_flag
_atom_site_refinement_flags
_atom_site_disorder_assembly
_atom_site_disorder_group
Cu1 Cu 1.37576(2) 0.217873(16) 0.465201(8) 0.03849(6) Uani 1 1 d . . .
Cu2 Cu 0.99300(2) 0.947487(18) 0.105051(7) 0.04138(6) Uani 1 1 d . . .
C1 C 1.13522(19) 0.38012(14) 0.39892(7) 0.0432(5) Uani 1 1 d . . .
H1A H 1.0976 0.4127 0.4322 0.052 Uiso 1 1 calc R . .
C2 C 1.0580(2) 0.43138(15) 0.35298(7) 0.0457(5) Uani 1 1 d . . .
H2A H 0.9705 0.4966 0.3558 0.055 Uiso 1 1 calc R . .
C3 C 1.1109(2) 0.38572(14) 0.30310(7) 0.0430(5) Uani 1 1 d . . .
C4 C 1.2393(2) 0.28564(15) 0.30215(7) 0.0471(6) Uani 1 1 d . . .
H4A H 1.2773 0.2499 0.2696 0.056 Uiso 1 1 calc R . .
C5 C 1.3097(2) 0.24005(15) 0.34952(7) 0.0441(5) Uani 1 1 d . . .
H5A H 1.3958 0.1735 0.3480 0.053 Uiso 1 1 calc R . .
C6 C 1.03443(19) 0.44182(15) 0.25274(7) 0.0422(5) Uani 1 1 d . . .
C7 C 0.9562(2) 0.56112(16) 0.24864(7) 0.0542(6) Uani 1 1 d . . .
H7A H 0.9511 0.6055 0.2780 0.065 Uiso 1 1 calc R . .
C8 C 0.8863(2) 0.61474(16) 0.20220(7) 0.0535(6) Uani 1 1 d . . .
H8A H 0.8350 0.6946 0.2005 0.064 Uiso 1 1 calc R . .
C9 C 0.89188(19) 0.55012(15) 0.15769(7) 0.0441(5) Uani 1 1 d . . .
C10 C 0.9669(2) 0.43090(16) 0.16143(7) 0.0536(6) Uani 1 1 d . . .
H10A H 0.9692 0.3863 0.1324 0.064 Uiso 1 1 calc R . .
C11 C 1.0388(2) 0.37764(16) 0.20845(7) 0.0529(6) Uani 1 1 d . . .
H11A H 1.0905 0.2978 0.2102 0.063 Uiso 1 1 calc R . .
C12 C 0.81975(19) 0.60786(15) 0.10775(6) 0.0418(5) Uani 1 1 d . . .
C13 C 0.7515(2) 0.74074(16) 0.03181(7) 0.0509(6) Uani 1 1 d . . .
C14 C 0.6775(2) 0.64657(16) 0.02980(7) 0.0534(6) Uani 1 1 d . . .
C15 C 0.6537(2) 0.86570(17) 0.02199(8) 0.0622(7) Uani 1 1 d . . .
H15A H 0.5605 0.8811 0.0452 0.093 Uiso 1 1 calc R . .
H15B H 0.6287 0.8796 -0.0154 0.093 Uiso 1 1 calc R . .
H15C H 0.7094 0.9162 0.0299 0.093 Uiso 1 1 calc R . .
C16 C 0.9011(2) 0.7162(2) -0.00596(9) 0.0690(8) Uani 1 1 d . . .
H16A H 0.9638 0.6364 0.0002 0.103 Uiso 1 1 calc R . .
H16B H 0.9569 0.7667 0.0018 0.103 Uiso 1 1 calc R . .
H16C H 0.8755 0.7303 -0.0433 0.103 Uiso 1 1 calc R . .
C17 C 0.5069(2) 0.6875(2) 0.05450(10) 0.0867(9) Uani 1 1 d . . .
H17A H 0.5019 0.7224 0.0883 0.130 Uiso 1 1 calc R . .
H17B H 0.4705 0.6215 0.0609 0.130 Uiso 1 1 calc R . .
H17C H 0.4435 0.7436 0.0294 0.130 Uiso 1 1 calc R . .
C18 C 0.6866(3) 0.5921(2) -0.02287(8) 0.0778(8) Uani 1 1 d . . .
H18A H 0.7916 0.5672 -0.0377 0.117 Uiso 1 1 calc R . .
H18B H 0.6237 0.6480 -0.0481 0.117 Uiso 1 1 calc R . .
H18C H 0.6505 0.5260 -0.0166 0.117 Uiso 1 1 calc R . .
C20 C 1.5124(2) 0.17455(15) 0.57824(7) 0.0532(6) Uani 1 1 d . . .
H20A H 1.6191 0.1725 0.5735 0.064 Uiso 1 1 calc R . .
H20B H 1.5022 0.1237 0.6099 0.064 Uiso 1 1 calc R . .
C21 C 1.4120(2) 0.29669(16) 0.58849(7) 0.0582(6) Uani 1 1 d . . .
H21A H 1.4451 0.3218 0.6201 0.070 Uiso 1 1 calc R . .
H21B H 1.3067 0.2971 0.5968 0.070 Uiso 1 1 calc R . .
C22 C 1.4158(2) 0.38301(16) 0.54058(7) 0.0622(6) Uani 1 1 d . . .
H22A H 1.3773 0.4617 0.5528 0.075 Uiso 1 1 calc R . .
H22B H 1.5213 0.3689 0.5257 0.075 Uiso 1 1 calc R . .
C23 C 1.1827(2) 0.70811(15) 0.13313(7) 0.0455(5) Uani 1 1 d . . .
H23A H 1.1559 0.6964 0.0992 0.055 Uiso 1 1 calc R . .
C24 C 1.2737(2) 0.61397(17) 0.16171(7) 0.0521(6) Uani 1 1 d . . .
H24A H 1.3047 0.5404 0.1479 0.062 Uiso 1 1 calc R . .
C25 C 1.32014(19) 0.62947(15) 0.21223(6) 0.0431(5) Uani 1 1 d . . .
C26 C 1.2635(2) 0.73971(16) 0.23088(7) 0.0537(6) Uani 1 1 d . . .
H26A H 1.2871 0.7534 0.2650 0.064 Uiso 1 1 calc R . .
C27 C 1.1720(2) 0.82997(16) 0.19927(7) 0.0499(6) Uani 1 1 d . . .
H27A H 1.1379 0.9044 0.2122 0.060 Uiso 1 1 calc R . .
C28 C 1.4275(2) 0.53036(15) 0.24319(7) 0.0437(5) Uani 1 1 d . . .
C29 C 1.5436(2) 0.44630(18) 0.21667(7) 0.0628(7) Uani 1 1 d . . .
H29A H 1.5550 0.4519 0.1788 0.075 Uiso 1 1 calc R . .
C30 C 1.6439(2) 0.35372(17) 0.24477(7) 0.0611(7) Uani 1 1 d . . .
H30A H 1.7223 0.2990 0.2256 0.073 Uiso 1 1 calc R . .
C31 C 1.6290(2) 0.34122(15) 0.30129(6) 0.0407(5) Uani 1 1 d . . .
C32 C 1.5164(2) 0.42873(15) 0.32836(7) 0.0457(6) Uani 1 1 d . . .
H32A H 1.5078 0.4246 0.3663 0.055 Uiso 1 1 calc R . .
C33 C 1.4164(2) 0.52219(16) 0.29999(7) 0.0494(6) Uani 1 1 d . . .
H33A H 1.3416 0.5796 0.3190 0.059 Uiso 1 1 calc R . .
C34 C 1.72900(19) 0.23854(14) 0.33027(6) 0.0393(5) Uani 1 1 d . . .
C35 C 1.90949(19) 0.05259(14) 0.34807(7) 0.0415(5) Uani 1 1 d . . .
C36 C 1.85882(18) 0.11349(14) 0.40166(6) 0.0370(5) Uani 1 1 d . . .
C37 C 1.8290(2) -0.03452(17) 0.33980(9) 0.0685(7) Uani 1 1 d . . .
H37A H 1.7199 0.0005 0.3469 0.103 Uiso 1 1 calc R . .
H37B H 1.8655 -0.1018 0.3644 0.103 Uiso 1 1 calc R . .
H37C H 1.8504 -0.0576 0.3029 0.103 Uiso 1 1 calc R . .
C38 C 2.0835(2) -0.00094(19) 0.33674(8) 0.0649(7) Uani 1 1 d . . .
H38A H 2.1046 -0.0370 0.3025 0.097 Uiso 1 1 calc R . .
H38B H 2.1244 -0.0586 0.3653 0.097 Uiso 1 1 calc R . .
H38C H 2.1309 0.0591 0.3353 0.097 Uiso 1 1 calc R . .
C39 C 1.8198(2) 0.04017(17) 0.44962(7) 0.0550(6) Uani 1 1 d . . .
H39A H 1.7499 0.0030 0.4393 0.082 Uiso 1 1 calc R . .
H39B H 1.7723 0.0889 0.4792 0.082 Uiso 1 1 calc R . .
H39C H 1.9123 -0.0182 0.4609 0.082 Uiso 1 1 calc R . .
C40 C 1.9700(2) 0.17257(18) 0.41755(8) 0.0586(6) Uani 1 1 d . . .
H40A H 1.9322 0.2087 0.4514 0.088 Uiso 1 1 calc R . .
H40B H 1.9783 0.2308 0.3896 0.088 Uiso 1 1 calc R . .
H40C H 2.0695 0.1154 0.4217 0.088 Uiso 1 1 calc R . .
C41 C 0.93032(18) 1.05275(14) 0.00353(6) 0.0380(5) Uani 1 1 d . . .
C42 C 0.6960(2) 1.09129(17) 0.15916(7) 0.0534(6) Uani 1 1 d . . .
H42A H 0.6420 1.1176 0.1937 0.064 Uiso 1 1 calc R . .
H42B H 0.6350 1.0548 0.1416 0.064 Uiso 1 1 calc R . .
C43 C 0.7116(2) 1.19473(17) 0.12374(7) 0.0522(6) Uani 1 1 d . . .
H43A H 0.7960 1.2164 0.1352 0.063 Uiso 1 1 calc R . .
H43B H 0.6180 1.2602 0.1288 0.063 Uiso 1 1 calc R . .
C44 C 0.7406(2) 1.17095(16) 0.06413(7) 0.0488(6) Uani 1 1 d . . .
H44A H 0.6514 1.1574 0.0516 0.059 Uiso 1 1 calc R . .
H44B H 0.7544 1.2390 0.0435 0.059 Uiso 1 1 calc R . .
C19 C 1.51862(18) 0.01918(14) 0.52608(6) 0.0356(5) Uani 1 1 d . . .
N1 N 1.26046(15) 0.28659(12) 0.39775(5) 0.0399(4) Uani 1 1 d . . .
N2 N 0.76182(17) 0.55730(12) 0.07230(6) 0.0481(5) Uani 1 1 d . . .
N3 N 0.80215(16) 0.71784(12) 0.08912(5) 0.0439(4) Uani 1 1 d . . .
N4 N 1.47404(15) 0.13023(11) 0.53027(5) 0.0366(4) Uani 1 1 d . . .
N5 N 1.32065(17) 0.37155(12) 0.49779(6) 0.0480(5) Uani 1 1 d . . .
H5B H 1.3233 0.4255 0.4706 0.058 Uiso 1 1 calc R . .
H5C H 1.2226 0.3895 0.5119 0.058 Uiso 1 1 calc R . .
N6 N 1.12957(16) 0.81516(12) 0.15032(5) 0.0433(4) Uani 1 1 d . . .
N7 N 1.84921(16) 0.15376(12) 0.30790(5) 0.0432(5) Uani 1 1 d . . .
N8 N 1.71811(16) 0.20993(12) 0.38482(5) 0.0400(4) Uani 1 1 d . . .
N9 N 0.84745(16) 1.00468(13) 0.16930(5) 0.0456(5) Uani 1 1 d . . .
H9A H 0.8309 0.9424 0.1880 0.055 Uiso 1 1 calc R . .
H9B H 0.8948 1.0358 0.1911 0.055 Uiso 1 1 calc R . .
N10 N 0.87672(15) 1.06995(11) 0.05378(5) 0.0371(4) Uani 1 1 d . . .
O1 O 0.75345(17) 0.45441(11) 0.07729(6) 0.0736(5) Uani 1 1 d . . .
O1W O 0.4944(10) 0.9354(11) 0.2775(3) 0.148(5) Uani 0.20 1 d P . .
O1WA O 0.6211(4) 0.8814(3) 0.22544(14) 0.0731(12) Uani 0.40 1 d P . .
O1WB O 0.5722(4) 0.8517(5) 0.26590(17) 0.0983(18) Uani 0.40 1 d P . .
O2 O 0.83965(15) 0.79415(11) 0.11233(5) 0.0601(4) Uani 1 1 d . . .
O3 O 1.58770(13) -0.06152(9) 0.56054(4) 0.0449(4) Uani 1 1 d . . .
O4 O 1.89959(16) 0.14899(12) 0.25787(5) 0.0624(5) Uani 1 1 d . . .
O5 O 1.61249(14) 0.26365(11) 0.42014(4) 0.0480(4) Uani 1 1 d . . .
O6 O 0.87797(14) 1.11431(10) -0.03925(4) 0.0454(4) Uani 1 1 d . . .
O7 O 1.13283(17) 1.09401(15) 0.13656(8) 0.0931(6) Uani 1 1 d . . .
O8 O 1.3905(2) 0.97716(17) 0.13015(8) 0.1124(8) Uani 1 1 d . . .
O9 O 1.32782(18) 1.17785(16) 0.12459(8) 0.1009(7) Uani 1 1 d . . .
O10 O 1.2888(2) 1.08133(17) 0.20580(6) 0.0988(7) Uani 1 1 d . . .
O11 O 0.0242(2) 0.62505(19) 0.46933(10) 0.1447(9) Uani 1 1 d . . .
O12 O 0.25660(18) 0.59298(14) 0.42333(7) 0.0819(6) Uani 1 1 d . . .
O13 O 0.0441(2) 0.68984(16) 0.37834(8) 0.1309(8) Uani 1 1 d . . .
O14 O 0.1155(2) 0.78256(13) 0.44548(7) 0.0874(6) Uani 1 1 d . . .
Cl1 Cl 1.28568(6) 1.08189(5) 0.14879(2) 0.05947(16) Uani 1 1 d . . .
Cl2 Cl 0.10645(6) 0.67470(4) 0.43054(2) 0.05866(16) Uani 1 1 d . . .

loop_
_atom_site_aniso_label
_atom_site_aniso_U_11
_atom_site_aniso_U_22
_atom_site_aniso_U_33
_atom_site_aniso_U_23
_atom_site_aniso_U_13
_atom_site_aniso_U_12
Cu1 0.04654(10) 0.03439(9) 0.03450(10) 0.00724(8) -0.01805(8) -0.01113(8)
Cu2 0.04740(11) 0.04149(11) 0.02834(9) 0.00690(8) -0.01337(8) -0.00416(9)
C1 0.0519(9) 0.0398(8) 0.0373(8) -0.0007(7) -0.0135(7) -0.0114(7)
C2 0.0523(9) 0.0374(9) 0.0431(9) 0.0044(7) -0.0194(7) -0.0059(8)
C3 0.0515(9) 0.0389(8) 0.0397(8) 0.0065(7) -0.0172(7) -0.0145(7)
C4 0.0529(10) 0.0447(9) 0.0406(9) 0.0047(8) -0.0130(8) -0.0107(8)
C5 0.0437(9) 0.0425(9) 0.0435(9) 0.0035(8) -0.0123(7) -0.0093(7)
C6 0.0434(8) 0.0403(8) 0.0409(8) 0.0086(7) -0.0174(7) -0.0094(7)
C7 0.0748(11) 0.0454(9) 0.0399(9) 0.0042(8) -0.0233(8) -0.0123(9)
C8 0.0738(12) 0.0397(9) 0.0403(9) 0.0080(8) -0.0184(8) -0.0076(9)
C9 0.0478(9) 0.0448(9) 0.0395(8) 0.0135(7) -0.0205(7) -0.0141(7)
C10 0.0727(11) 0.0442(9) 0.0411(9) 0.0019(8) -0.0238(8) -0.0104(9)
C11 0.0694(11) 0.0391(9) 0.0449(9) 0.0054(8) -0.0251(8) -0.0064(9)
C12 0.0452(8) 0.0422(9) 0.0369(8) 0.0055(7) -0.0195(7) -0.0100(7)
C13 0.0653(10) 0.0496(10) 0.0370(9) 0.0151(8) -0.0233(8) -0.0167(8)
C14 0.0726(10) 0.0529(10) 0.0407(9) 0.0175(8) -0.0284(8) -0.0269(8)
C15 0.0789(12) 0.0488(10) 0.0558(11) 0.0120(9) -0.0277(9) -0.0139(10)
C16 0.0689(12) 0.0788(14) 0.0569(12) 0.0117(11) -0.0106(10) -0.0228(11)
C17 0.0567(12) 0.1105(18) 0.0909(16) 0.0285(14) -0.0262(11) -0.0269(12)
C18 0.1186(14) 0.0800(13) 0.0510(10) 0.0122(10) -0.0411(10) -0.0486(11)
C20 0.0777(11) 0.0429(9) 0.0414(9) 0.0025(8) -0.0277(8) -0.0175(8)
C21 0.0841(12) 0.0469(10) 0.0440(9) -0.0033(8) -0.0253(9) -0.0157(9)
C22 0.0919(12) 0.0414(9) 0.0594(10) 0.0036(8) -0.0376(9) -0.0227(9)
C23 0.0559(10) 0.0471(9) 0.0300(8) 0.0019(7) -0.0175(7) -0.0087(8)
C24 0.0621(11) 0.0486(10) 0.0393(9) -0.0007(8) -0.0155(8) -0.0063(9)
C25 0.0466(9) 0.0468(9) 0.0337(8) 0.0062(7) -0.0138(7) -0.0111(7)
C26 0.0746(11) 0.0477(10) 0.0362(8) 0.0030(8) -0.0258(8) -0.0112(9)
C27 0.0644(11) 0.0409(9) 0.0397(9) 0.0001(8) -0.0198(8) -0.0066(8)
C28 0.0535(9) 0.0396(9) 0.0329(8) 0.0077(7) -0.0125(7) -0.0079(8)
C29 0.0764(13) 0.0634(12) 0.0282(8) 0.0079(9) -0.0115(9) 0.0049(11)
C30 0.0719(13) 0.0549(11) 0.0315(9) 0.0013(9) -0.0080(9) 0.0139(10)
C31 0.0474(9) 0.0410(8) 0.0304(8) 0.0047(7) -0.0091(7) -0.0097(7)
C32 0.0621(10) 0.0424(9) 0.0283(8) 0.0069(7) -0.0102(7) -0.0112(8)
C33 0.0549(10) 0.0463(10) 0.0384(9) 0.0031(8) -0.0093(8) -0.0045(9)
C34 0.0423(8) 0.0416(8) 0.0324(8) 0.0034(7) -0.0100(7) -0.0105(7)
C35 0.0444(9) 0.0371(8) 0.0391(8) 0.0064(7) -0.0127(7) -0.0074(7)
C36 0.0340(8) 0.0374(8) 0.0359(8) 0.0081(7) -0.0104(7) -0.0067(7)
C37 0.0863(13) 0.0490(10) 0.0754(13) 0.0066(10) -0.0334(10) -0.0237(10)
C38 0.0579(12) 0.0658(13) 0.0529(11) 0.0088(10) -0.0100(9) 0.0034(11)
C39 0.0494(10) 0.0562(11) 0.0493(10) 0.0200(9) -0.0075(8) -0.0079(9)
C40 0.0549(10) 0.0732(12) 0.0522(10) -0.0057(9) -0.0157(8) -0.0229(9)
C41 0.0417(8) 0.0380(8) 0.0366(8) 0.0029(7) -0.0166(7) -0.0133(6)
C42 0.0455(10) 0.0662(12) 0.0420(10) 0.0051(9) -0.0056(8) -0.0104(9)
C43 0.0512(10) 0.0554(11) 0.0399(9) -0.0072(8) -0.0035(8) -0.0021(9)
C44 0.0551(10) 0.0443(10) 0.0356(9) 0.0041(8) -0.0104(8) 0.0001(8)
C19 0.0406(8) 0.0383(8) 0.0310(8) 0.0078(7) -0.0130(6) -0.0164(6)
N1 0.0439(7) 0.0388(7) 0.0385(7) 0.0066(6) -0.0147(6) -0.0143(6)
N2 0.0621(8) 0.0436(7) 0.0427(7) 0.0084(6) -0.0219(6) -0.0205(6)
N3 0.0530(7) 0.0437(7) 0.0371(7) 0.0074(6) -0.0205(6) -0.0161(6)
N4 0.0456(7) 0.0363(7) 0.0297(6) 0.0026(5) -0.0120(5) -0.0144(5)
N5 0.0603(8) 0.0399(7) 0.0422(7) 0.0008(6) -0.0185(6) -0.0108(7)
N6 0.0482(7) 0.0445(7) 0.0353(7) 0.0070(6) -0.0145(6) -0.0112(6)
N7 0.0504(8) 0.0399(7) 0.0332(7) 0.0020(6) -0.0101(6) -0.0054(6)
N8 0.0447(7) 0.0388(7) 0.0333(7) 0.0071(6) -0.0094(6) -0.0094(6)
N9 0.0523(8) 0.0507(8) 0.0307(7) 0.0007(6) -0.0040(6) -0.0126(7)
N10 0.0408(7) 0.0374(7) 0.0287(6) 0.0030(6) -0.0084(5) -0.0061(6)
O1 0.1115(9) 0.0551(7) 0.0703(8) 0.0199(6) -0.0476(7) -0.0433(6)
O1W 0.084(5) 0.243(12) 0.046(4) -0.030(5) -0.045(3) 0.062(7)
O1WA 0.067(2) 0.069(2) 0.071(2) 0.0485(16) -0.0097(17) -0.0167(17)
O1WB 0.052(2) 0.162(4) 0.081(3) 0.005(3) -0.0235(19) -0.031(2)
O2 0.0869(8) 0.0516(7) 0.0520(7) 0.0108(6) -0.0322(6) -0.0323(6)
O3 0.0617(6) 0.0365(6) 0.0368(6) 0.0091(5) -0.0242(5) -0.0133(5)
O4 0.0727(9) 0.0627(8) 0.0320(6) -0.0012(6) -0.0008(6) 0.0042(7)
O5 0.0467(6) 0.0497(7) 0.0369(6) 0.0072(5) -0.0037(5) -0.0028(6)
O6 0.0543(7) 0.0409(6) 0.0286(5) 0.0072(5) -0.0127(5) 0.0022(5)
O7 0.0698(8) 0.1016(11) 0.1199(13) 0.0122(10) -0.0324(8) -0.0419(7)
O8 0.0815(11) 0.1152(13) 0.1284(14) -0.0582(11) 0.0133(11) -0.0076(10)
O9 0.0866(9) 0.1228(12) 0.1069(12) 0.0416(10) -0.0265(9) -0.0591(8)
O10 0.1234(13) 0.1141(13) 0.0524(9) -0.0013(9) -0.0199(9) -0.0263(11)
O11 0.1346(13) 0.1166(14) 0.1836(19) -0.0337(14) 0.0865(13) -0.0613(11)
O12 0.0611(9) 0.0729(10) 0.1005(11) 0.0000(9) -0.0058(8) -0.0075(8)
O13 0.1807(15) 0.0790(11) 0.1242(11) -0.0038(9) -0.1045(10) -0.0047(11)
O14 0.1289(12) 0.0564(8) 0.0813(10) -0.0083(8) -0.0199(9) -0.0309(8)
Cl1 0.0553(2) 0.0703(3) 0.0528(3) 0.0026(2) -0.0100(2) -0.0202(2)
Cl2 0.0656(3) 0.0446(2) 0.0633(3) 0.0021(2) -0.0129(2) -0.0133(2)

loop_
_atom_type_symbol
_atom_type_description
_atom_type_scat_dispersion_real
_atom_type_scat_dispersion_imag
_atom_type_scat_source
C C 0.0033 0.0016 'International Tables Vol C Tables 4.2.6.8 and 6.1.1.4'
H H 0.0000 0.0000 'International Tables Vol C Tables 4.2.6.8 and 6.1.1.4'
N N 0.0061 0.0033 'International Tables Vol C Tables 4.2.6.8 and 6.1.1.4'
O O 0.0106 0.0060 'International Tables Vol C Tables 4.2.6.8 and 6.1.1.4'
Cu Cu 0.3201 1.2651 'International Tables Vol C Tables 4.2.6.8 and 6.1.1.4'
Cl Cl 0.1484 0.1585 'International Tables Vol C Tables 4.2.6.8 and 6.1.1.4'

loop_
_geom_angle_atom_site_label_1
_geom_angle_atom_site_label_2
_geom_angle_atom_site_label_3
_geom_angle
_geom_angle_site_symmetry_1
_geom_angle_site_symmetry_3
_geom_angle_publ_flag
N4 Cu1 O3 83.79(6) . 2_856 ?
N4 Cu1 N5 93.66(6) . . ?
O3 Cu1 N5 173.16(6) 2_856 . ?
N4 Cu1 N1 170.69(6) . . ?
O3 Cu1 N1 88.51(6) 2_856 . ?
N5 Cu1 N1 93.40(6) . . ?
N4 Cu1 O5 96.68(5) . . ?
O3 Cu1 O5 100.48(5) 2_856 . ?
N5 Cu1 O5 86.10(6) . . ?
N1 Cu1 O5 89.86(5) . . ?
N4 Cu1 C19 57.89(6) . 2_856 ?
O3 Cu1 C19 25.91(5) 2_856 2_856 ?
N5 Cu1 C19 151.06(5) . 2_856 ?
N1 Cu1 C19 114.36(6) . 2_856 ?
O5 Cu1 C19 101.28(5) . 2_856 ?
N4 Cu1 C19 25.73(5) . . ?
O3 Cu1 C19 58.07(5) 2_856 . ?
N5 Cu1 C19 119.31(5) . . ?
N1 Cu1 C19 146.34(6) . . ?
O5 Cu1 C19 99.45(5) . . ?
C19 Cu1 C19 32.17(7) 2_856 . ?
N4 Cu1 C5 152.86(5) . . ?
O3 Cu1 C5 70.79(5) 2_856 . ?
N5 Cu1 C5 112.65(6) . . ?
N1 Cu1 C5 22.96(5) . . ?
O5 Cu1 C5 79.29(5) . . ?
C19 Cu1 C5 96.26(6) 2_856 . ?
C19 Cu1 C5 127.86(5) . . ?
N4 Cu1 C1 158.72(5) . . ?
O3 Cu1 C1 106.18(5) 2_856 . ?
N5 Cu1 C1 74.23(6) . . ?
N1 Cu1 C1 22.40(5) . . ?
O5 Cu1 C1 99.80(5) . . ?
C19 Cu1 C1 130.56(6) 2_856 . ?
C19 Cu1 C1 157.18(6) . . ?
C5 Cu1 C1 45.36(5) . . ?
N4 Cu1 C22 70.39(6) . . ?
O3 Cu1 C22 153.65(5) 2_856 . ?
N5 Cu1 C22 25.97(5) . . ?
N1 Cu1 C22 117.67(6) . . ?
O5 Cu1 C22 78.05(6) . . ?
C19 Cu1 C22 127.95(5) 2_856 . ?
C19 Cu1 C22 95.93(5) . . ?
C5 Cu1 C22 133.30(5) . . ?
C1 Cu1 C22 99.95(5) . . ?
N10 Cu2 O6 84.09(5) . 2_775 ?
N10 Cu2 N9 94.42(6) . . ?
O6 Cu2 N9 174.66(6) 2_775 . ?
N10 Cu2 N6 173.41(5) . . ?
O6 Cu2 N6 89.36(6) 2_775 . ?
N9 Cu2 N6 92.17(6) . . ?
N10 Cu2 O2 102.66(6) . . ?
O6 Cu2 O2 95.00(5) 2_775 . ?
N9 Cu2 O2 80.31(6) . . ?
N6 Cu2 O2 78.54(6) . . ?
N10 Cu2 C41 58.03(5) . 2_775 ?
O6 Cu2 C41 26.09(4) 2_775 2_775 ?
N9 Cu2 C41 151.79(5) . 2_775 ?
N6 Cu2 C41 115.43(6) . 2_775 ?
O2 Cu2 C41 98.75(5) . 2_775 ?
N10 Cu2 O7 90.38(6) . . ?
O6 Cu2 O7 102.00(6) 2_775 . ?
N9 Cu2 O7 83.11(7) . . ?
N6 Cu2 O7 90.32(6) . . ?
O2 Cu2 O7 159.59(5) . . ?
C41 Cu2 O7 101.49(6) 2_775 . ?
N10 Cu2 C41 26.08(5) . . ?
O6 Cu2 C41 58.04(5) 2_775 . ?
N9 Cu2 C41 120.23(5) . . ?
N6 Cu2 C41 147.40(5) . . ?
O2 Cu2 C41 101.94(5) . . ?
C41 Cu2 C41 31.96(6) 2_775 . ?
O7 Cu2 C41 96.65(6) . . ?
N10 Cu2 C23 152.26(5) . . ?
O6 Cu2 C23 72.23(5) 2_775 . ?
N9 Cu2 C23 107.82(6) . . ?
N6 Cu2 C23 22.81(6) . . ?
O2 Cu2 C23 66.27(5) . . ?
C41 Cu2 C23 97.24(6) 2_775 . ?
O7 Cu2 C23 108.22(6) . . ?
C41 Cu2 C23 127.98(5) . . ?
N10 Cu2 C27 161.34(6) . . ?
O6 Cu2 C27 106.39(5) 2_775 . ?
N9 Cu2 C27 76.48(6) . . ?
N6 Cu2 C27 22.62(6) . . ?
O2 Cu2 C27 91.96(5) . . ?
C41 Cu2 C27 131.61(5) 2_775 . ?
O7 Cu2 C27 72.55(6) . . ?
C41 Cu2 C27 159.62(5) . . ?
C23 Cu2 C27 45.43(6) . . ?
N1 C1 C2 123.15(15) . . ?
N1 C1 Cu1 35.50(8) . . ?
C2 C1 Cu1 158.58(12) . . ?
C3 C2 C1 119.90(14) . . ?
C2 C3 C4 116.93(15) . . ?
C2 C3 C6 121.11(14) . . ?
C4 C3 C6 121.96(15) . . ?
C5 C4 C3 119.64(16) . . ?
C5 C4 Cu1 14.10(8) . . ?
C3 C4 Cu1 105.57(11) . . ?
N1 C5 C4 123.27(14) . . ?
N1 C5 Cu1 36.18(7) . . ?
C4 C5 Cu1 159.38(12) . . ?
C11 C6 C7 117.96(16) . . ?
C11 C6 C3 121.38(15) . . ?
C7 C6 C3 120.67(16) . . ?
C8 C7 C6 121.51(18) . . ?
C7 C8 C9 120.35(16) . . ?
C10 C9 C8 118.91(16) . . ?
C10 C9 C12 120.80(16) . . ?
C8 C9 C12 120.29(15) . . ?
C9 C10 C11 120.26(18) . . ?
C6 C11 C10 121.00(16) . . ?
N3 C12 N2 108.52(14) . . ?
N3 C12 C9 126.29(17) . . ?
N2 C12 C9 125.19(16) . . ?
C15 C13 N3 110.94(15) . . ?
C15 C13 C14 118.14(17) . . ?
N3 C13 C14 100.45(14) . . ?
C15 C13 C16 109.27(17) . . ?
N3 C13 C16 105.88(15) . . ?
C14 C13 C16 111.25(16) . . ?
C18 C14 N2 110.78(15) . . ?
C18 C14 C13 118.94(17) . . ?
N2 C14 C13 101.07(15) . . ?
C18 C14 C17 109.98(19) . . ?
N2 C14 C17 103.69(15) . . ?
C13 C14 C17 111.01(17) . . ?
N4 C20 C21 112.94(15) . . ?
N4 C20 Cu1 29.65(6) . . ?
C21 C20 Cu1 85.91(11) . . ?
C20 C21 C22 113.30(15) . . ?
C20 C21 Cu1 67.54(10) . . ?
C22 C21 Cu1 62.99(10) . . ?
N5 C22 C21 110.45(18) . . ?
N5 C22 Cu1 36.17(7) . . ?
C21 C22 Cu1 90.07(12) . . ?
N6 C23 C24 124.54(17) . . ?
N6 C23 Cu2 36.07(8) . . ?
C24 C23 Cu2 160.60(14) . . ?
C23 C24 C25 119.05(18) . . ?
C23 C24 Cu2 13.27(10) . . ?
C25 C24 Cu2 105.81(11) . . ?
C26 C25 C24 116.84(15) . . ?
C26 C25 C28 122.38(16) . . ?
C24 C25 C28 120.78(16) . . ?
C25 C26 C27 120.19(17) . . ?
C25 C26 Cu2 105.01(11) . . ?
C27 C26 Cu2 15.20(10) . . ?
N6 C27 C26 122.79(17) . . ?
N6 C27 Cu2 35.02(7) . . ?
C26 C27 Cu2 157.80(14) . . ?
C29 C28 C33 118.02(15) . . ?
C29 C28 C25 121.03(15) . . ?
C33 C28 C25 120.92(14) . . ?
C28 C29 C30 121.72(16) . . ?
C29 C30 C31 120.83(16) . . ?
C32 C31 C30 117.59(15) . . ?
C32 C31 C34 122.20(14) . . ?
C30 C31 C34 120.21(15) . . ?
C33 C32 C31 121.35(15) . . ?
C32 C33 C28 120.33(15) . . ?
N7 C34 N8 107.26(13) . . ?
N7 C34 C31 126.35(14) . . ?
N8 C34 C31 126.38(14) . . ?
N7 C35 C37 106.50(15) . . ?
N7 C35 C38 109.37(15) . . ?
C37 C35 C38 110.51(16) . . ?
N7 C35 C36 100.31(12) . . ?
C37 C35 C36 114.05(16) . . ?
C38 C35 C36 115.19(16) . . ?
N8 C36 C39 110.96(13) . . ?
N8 C36 C40 106.07(14) . . ?
C39 C36 C40 109.88(15) . . ?
N8 C36 C35 99.97(12) . . ?
C39 C36 C35 115.70(15) . . ?
C40 C36 C35 113.45(14) . . ?
C36 C39 Cu1 96.38(10) . . ?
C36 C40 Cu1 160.55(11) . 1_655 ?
O6 C41 N10 127.68(13) . . ?
O6 C41 C41 117.77(17) . 2_775 ?
N10 C41 C41 114.55(17) . 2_775 ?
O6 C41 Cu2 42.77(7) . 2_775 ?
N10 C41 Cu2 170.34(11) . 2_775 ?
C41 C41 Cu2 75.03(12) 2_775 2_775 ?
O6 C41 Cu2 169.13(11) . . ?
N10 C41 Cu2 41.56(7) . . ?
C41 C41 Cu2 73.01(12) 2_775 . ?
Cu2 C41 Cu2 148.04(6) 2_775 . ?
N9 C42 C43 111.73(16) . . ?
N9 C42 Cu2 36.13(7) . . ?
C43 C42 Cu2 88.13(10) . . ?
C42 C43 C44 112.73(17) . . ?
C42 C43 Cu2 64.75(9) . . ?
C44 C43 Cu2 69.22(9) . . ?
N10 C44 C43 112.06(14) . . ?
N10 C44 Cu2 29.11(6) . . ?
C43 C44 Cu2 83.80(10) . . ?
O3 C19 N4 128.29(15) . . ?
O3 C19 C19 116.76(17) . 2_856 ?
N4 C19 C19 114.94(16) . 2_856 ?
O3 C19 Cu1 42.26(8) . 2_856 ?
N4 C19 Cu1 170.46(11) . 2_856 ?
C19 C19 Cu1 74.51(12) 2_856 2_856 ?
O3 C19 Cu1 169.90(12) . . ?
N4 C19 Cu1 41.63(7) . . ?
C19 C19 Cu1 73.33(11) 2_856 . ?
Cu1 C19 Cu1 147.83(7) 2_856 . ?
C1 N1 C5 117.04(14) . . ?
C1 N1 Cu1 122.10(11) . . ?
C5 N1 Cu1 120.85(10) . . ?
O1 N2 C12 126.59(14) . . ?
O1 N2 C14 121.74(16) . . ?
C12 N2 C14 110.71(14) . . ?
O2 N3 C12 126.77(14) . . ?
O2 N3 C13 120.99(14) . . ?
C12 N3 C13 111.73(15) . . ?
O2 N3 Cu2 21.81(7) . . ?
C12 N3 Cu2 137.05(11) . . ?
C13 N3 Cu2 104.61(11) . . ?
C19 N4 C20 118.30(13) . . ?
C19 N4 Cu1 112.63(11) . . ?
C20 N4 Cu1 128.84(10) . . ?
C19 N4 Cu1 6.48(8) . 2_856 ?
C20 N4 Cu1 111.94(9) . 2_856 ?
Cu1 N4 Cu1 119.07(6) . 2_856 ?
C22 N5 Cu1 117.86(10) . . ?
C23 N6 C27 116.52(14) . . ?
C23 N6 Cu2 121.12(12) . . ?
C27 N6 Cu2 122.36(12) . . ?
O4 N7 C34 126.99(13) . . ?
O4 N7 C35 120.97(12) . . ?
C34 N7 C35 111.61(13) . . ?
O5 N8 C34 126.84(12) . . ?
O5 N8 C36 121.61(12) . . ?
C34 N8 C36 111.13(12) . . ?
O5 N8 Cu1 32.68(8) . . ?
C34 N8 Cu1 126.07(11) . . ?
C36 N8 Cu1 114.55(9) . . ?
C42 N9 Cu2 118.01(11) . . ?
C41 N10 C44 117.95(13) . . ?
C41 N10 Cu2 112.36(10) . . ?
C44 N10 Cu2 129.65(10) . . ?
C41 N10 Cu2 6.53(7) . 2_775 ?
C44 N10 Cu2 111.48(9) . 2_775 ?
Cu2 N10 Cu2 118.86(5) . 2_775 ?
O1WB O1W O1WA 42.1(4) . . ?
O1WB O1WA O1W 39.7(5) . . ?
O1W O1WB O1WA 98.2(7) . . ?
N3 O2 Cu2 147.89(10) . . ?
C19 O3 Cu1 111.83(11) . 2_856 ?
C19 O3 Cu1 6.89(8) . . ?
Cu1 O3 Cu1 118.71(5) 2_856 . ?
N8 O5 Cu1 131.51(11) . . ?
C41 O6 Cu2 111.14(9) . 2_775 ?
C41 O6 Cu2 7.42(7) . . ?
Cu2 O6 Cu2 118.52(4) 2_775 . ?
Cl1 O7 Cu2 134.62(10) . . ?
Cl1 O8 Cu2 77.39(9) . . ?
Cl2 O11 Cu1 125.36(11) . 2_666 ?
O8 Cl1 O10 109.29(12) . . ?
O8 Cl1 O9 110.00(12) . . ?
O10 Cl1 O9 108.55(13) . . ?
O8 Cl1 O7 110.92(13) . . ?
O10 Cl1 O7 108.27(12) . . ?
O9 Cl1 O7 109.76(11) . . ?
O8 Cl1 Cu2 81.69(10) . . ?
O10 Cl1 Cu2 113.39(10) . . ?
O9 Cl1 Cu2 129.35(8) . . ?
O7 Cl1 Cu2 30.11(8) . . ?
O11 Cl2 O12 107.21(11) . . ?
O11 Cl2 O14 112.98(13) . . ?
O12 Cl2 O14 110.12(12) . . ?
O11 Cl2 O13 111.30(15) . . ?
O12 Cl2 O13 104.98(11) . . ?
O14 Cl2 O13 109.91(11) . . ?

loop_
_geom_bond_atom_site_label_1
_geom_bond_atom_site_label_2
_geom_bond_distance
_geom_bond_site_symmetry_2
_geom_bond_publ_flag
Cu1 N4 1.9687(14) . ?
Cu1 O3 1.9696(13) 2_856 ?
Cu1 N5 1.9898(15) . ?
Cu1 N1 2.0256(15) . ?
Cu1 O5 2.5532(15) . ?
Cu1 C19 2.7188(17) 2_856 ?
Cu1 C19 2.7350(18) . ?
Cu1 C5 2.9456(18) . ?
Cu1 C1 2.955(2) . ?
Cu1 C22 2.981(2) . ?
Cu2 N10 1.9612(14) . ?
Cu2 O6 1.9703(13) 2_775 ?
Cu2 N9 1.9950(15) . ?
Cu2 N6 2.0110(15) . ?
Cu2 O2 2.6644(16) . ?
Cu2 C41 2.7063(17) 2_775 ?
Cu2 O7 2.711(2) . ?
Cu2 C41 2.7339(17) . ?
Cu2 C23 2.9242(19) . ?
Cu2 C27 2.960(2) . ?
C1 N1 1.329(2) . ?
C1 C2 1.385(2) . ?
C2 C3 1.375(2) . ?
C3 C4 1.393(2) . ?
C3 C6 1.486(2) . ?
C4 C5 1.374(2) . ?
C5 N1 1.339(2) . ?
C6 C11 1.387(3) . ?
C6 C7 1.392(2) . ?
C7 C8 1.373(2) . ?
C8 C9 1.393(3) . ?
C9 C10 1.386(2) . ?
C9 C12 1.466(2) . ?
C10 C11 1.392(2) . ?
C12 N3 1.337(2) . ?
C12 N2 1.349(2) . ?
C13 C15 1.503(2) . ?
C13 N3 1.505(2) . ?
C13 C14 1.517(3) . ?
C13 C16 1.547(3) . ?
C14 C18 1.493(3) . ?
C14 N2 1.511(2) . ?
C14 C17 1.565(3) . ?
C20 N4 1.459(2) . ?
C20 C21 1.499(2) . ?
C21 C22 1.516(3) . ?
C22 N5 1.476(3) . ?
C23 N6 1.324(2) . ?
C23 C24 1.361(2) . ?
C24 C25 1.402(3) . ?
C25 C26 1.373(3) . ?
C25 C28 1.488(2) . ?
C26 C27 1.375(2) . ?
C27 N6 1.347(2) . ?
C28 C29 1.374(2) . ?
C28 C33 1.393(2) . ?
C29 C30 1.380(3) . ?
C30 C31 1.388(2) . ?
C31 C32 1.388(2) . ?
C31 C34 1.461(2) . ?
C32 C33 1.388(2) . ?
C34 N7 1.354(2) . ?
C34 N8 1.363(2) . ?
C35 N7 1.499(2) . ?
C35 C37 1.512(3) . ?
C35 C38 1.528(3) . ?
C35 C36 1.531(2) . ?
C36 N8 1.4998(19) . ?
C36 C39 1.506(3) . ?
C36 C40 1.522(3) . ?
C40 Cu1 4.231(2) 1_655 ?
C41 O6 1.2760(19) . ?
C41 N10 1.299(2) . ?
C41 C41 1.498(3) 2_775 ?
C41 Cu2 2.7063(17) 2_775 ?
C42 N9 1.475(2) . ?
C42 C43 1.505(3) . ?
C43 C44 1.506(2) . ?
C44 N10 1.460(2) . ?
C19 O3 1.2797(18) . ?
C19 N4 1.286(2) . ?
C19 C19 1.511(3) 2_856 ?
C19 Cu1 2.7188(17) 2_856 ?
N2 O1 1.272(2) . ?
N3 O2 1.283(2) . ?
N4 Cu1 3.9932(17) 2_856 ?
N7 O4 1.2768(18) . ?
N8 O5 1.2878(17) . ?
N10 Cu2 3.9933(16) 2_775 ?
O1W O1WB 1.081(12) . ?
O1W O1WA 1.676(9) . ?
O1WA O1WB 1.135(5) . ?
O3 Cu1 1.9696(13) 2_856 ?
O6 Cu2 1.9703(13) 2_775 ?
O7 Cl1 1.4240(18) . ?
O8 Cl1 1.4075(19) . ?
O9 Cl1 1.413(2) . ?
O10 Cl1 1.4093(16) . ?
O11 Cl2 1.383(2) . ?
O11 Cu1 3.828(2) 2_666 ?
O12 Cl2 1.4204(16) . ?
O13 Cl2 1.432(2) . ?
O14 Cl2 1.4218(18) . ?
